data_2108259
loop_
_publ_author_name
'Zacharias, Savannah C.'
'Ramon, Ga\"elle'
'Bourne, Susan A.'

_publ_section_title
;
 Control of crystal structure using temperature and time
;
_journal_coeditor_code LO5021SUP1
_journal_issue 4
_journal_name_full 'Acta Crystallographica Section B'
_journal_page_first
;
;
_journal_paper_doi 10.1107/S2052520618007795
_journal_volume 74
_journal_year 2018
_chemical_formula_sum 'C48 H40 Fe4 N4 O24'
_chemical_formula_weight 1280.24
_space_group_crystal_system triclinic
_space_group_IT_number 2
_space_group_name_Hall '-P 1'
_space_group_name_H-M_alt 'P -1'
_symmetry_space_group_name_Hall '-P 1'
_symmetry_space_group_name_H-M 'P -1'
_atom_sites_solution_hydrogens geom
_audit_creation_method SHELXL-2017/1
_cell_angle_alpha 112.7130(10)
_cell_angle_beta 106.0800(10)
_cell_angle_gamma 105.9460(10)
_cell_formula_units_Z 2
_cell_length_a 14.5961(7)
_cell_length_b 14.7434(8)
_cell_length_c 15.2140(8)
_cell_measurement_reflns_used 45513
_cell_measurement_temperature 173(2)
_cell_measurement_theta_max 22.98
_cell_measurement_theta_min 2.463
_cell_volume 2619.1(2)
_computing_structure_refinement 'SHELXL-2017/1 (Sheldrick, 2017)'
_diffrn_ambient_temperature 173(2)
_diffrn_measured_fraction_theta_full 0.998
_diffrn_measured_fraction_theta_max 0.995
_diffrn_measurement_device_type 'CCD detector'
_diffrn_measurement_method '\f and \w scans'
_diffrn_radiation_type MoK\a
_diffrn_radiation_wavelength 0.71073
_diffrn_reflns_av_R_equivalents 0.0670
_diffrn_reflns_av_unetI/netI 0.0819
_diffrn_reflns_Laue_measured_fraction_full 0.998
_diffrn_reflns_Laue_measured_fraction_max 0.995
_diffrn_reflns_limit_h_max 19
_diffrn_reflns_limit_h_min -19
_diffrn_reflns_limit_k_max 19
_diffrn_reflns_limit_k_min -19
_diffrn_reflns_limit_l_max 20
_diffrn_reflns_limit_l_min -19
_diffrn_reflns_number 45405
_diffrn_reflns_point_group_measured_fraction_full 0.998
_diffrn_reflns_point_group_measured_fraction_max 0.995
_diffrn_reflns_theta_full 25.242
_diffrn_reflns_theta_max 28.303
_diffrn_reflns_theta_min 1.609
_exptl_absorpt_coefficient_mu 1.176
_exptl_absorpt_correction_T_max 1
_exptl_absorpt_correction_T_min 0.863
_exptl_absorpt_correction_type multi-scan
_exptl_absorpt_process_details
; G. M. Sheldrick, SADABS, Version 2.05, Univeristy of Gottingen, 
Germany, 2007
;
_exptl_crystal_colour red
_exptl_crystal_density_diffrn 1.623
_exptl_crystal_description prism
_exptl_crystal_F_000 1304
_exptl_crystal_size_max 0.113
_exptl_crystal_size_mid 0.022
_exptl_crystal_size_min 0.022
_pd_instr_dist_spec/detc 50
_refine_diff_density_max 1.641
_refine_diff_density_min -0.452
_refine_diff_density_rms 0.085
_refine_ls_extinction_method none
_refine_ls_goodness_of_fit_ref 1.007
_refine_ls_hydrogen_treatment constr
_refine_ls_matrix_type full
_refine_ls_number_parameters 729
_refine_ls_number_reflns 12959
_refine_ls_number_restraints 0
_refine_ls_restrained_S_all 1.007
_refine_ls_R_factor_all 0.1030
_refine_ls_R_factor_gt 0.0485
_refine_ls_shift/su_max 0.001
_refine_ls_shift/su_mean 0.000
_refine_ls_structure_factor_coef Fsqd
_refine_ls_weighting_details 'w=1/[\s^2^(Fo^2^)+(0.0503P)^2^+0.0133P] where P=(Fo^2^+2Fc^2^)/3'
_refine_ls_weighting_scheme calc
_refine_ls_wR_factor_gt 0.0998
_refine_ls_wR_factor_ref 0.1203
_reflns_Friedel_coverage 0.000
_reflns_number_gt 7760
_reflns_number_total 12959
_reflns_threshold_expression 'I > 2\s(I)'
_cod_data_source_file lo5021sup1.cif
_cod_data_source_block III
_cod_database_code 2108259
_shelx_shelxl_version_number 2017/1
_shelx_space_group_comment
;
The symmetry employed for this shelxl refinement is uniquely defined
by the following loop, which should always be used as a source of
symmetry information in preference to the above space-group names.
They are only intended as comments.
;

loop_
_space_group_symop_operation_xyz
'x, y, z'
'-x, -y, -z'

loop_
_atom_site_label
_atom_site_type_symbol
_atom_site_fract_x
_atom_site_fract_y
_atom_site_fract_z
_atom_site_U_iso_or_equiv
_atom_site_adp_type
_atom_site_occupancy
_atom_site_site_symmetry_order
_atom_site_calc_flag
_atom_site_refinement_flags_posn
_atom_site_refinement_flags_adp
Fe1B Fe 0.33618(3) 0.94244(4) 0.13681(4) 0.02689(12) Uani 1 1 d . .
Fe1D Fe -0.13856(3) 0.75216(4) 0.21034(4) 0.02902(13) Uani 1 1 d . .
O1B O 0.32259(16) 0.86900(18) 0.36906(18) 0.0321(6) Uani 1 1 d . .
Fe1A Fe 0.14136(3) 1.15762(4) 0.32805(4) 0.02710(12) Uani 1 1 d . .
O1A O 0.18211(16) 0.91873(18) 0.10457(18) 0.0312(5) Uani 1 1 d . .
Fe1C Fe 0.22433(3) 0.71067(4) 0.31405(4) 0.03180(13) Uani 1 1 d . .
O1D O 0.10256(16) 1.06568(17) 0.39415(17) 0.0290(5) Uani 1 1 d . .
O5B O 0.48093(16) 0.95311(19) 0.16037(19) 0.0360(6) Uani 1 1 d . .
N1D N -0.03025(19) 0.8123(2) 0.3635(2) 0.0250(6) Uani 1 1 d . .
O2B O 0.31971(17) 0.85765(18) 0.21723(18) 0.0314(5) Uani 1 1 d . .
O2A O 0.20291(16) 1.05319(18) 0.25550(18) 0.0309(5) Uani 1 1 d . .
O1C O -0.04630(16) 0.71403(18) 0.13438(18) 0.0324(6) Uani 1 1 d . .
N1B N 0.40271(17) 1.0620(2) 0.2950(2) 0.0231(6) Uani 1 1 d . .
O3A O 0.02461(17) 1.20196(19) 0.32182(19) 0.0343(6) Uani 1 1 d . .
O6D O -0.25200(17) 0.69947(19) 0.07432(18) 0.0356(6) Uani 1 1 d . .
O6B O 0.28499(17) 0.82566(19) -0.00535(18) 0.0346(6) Uani 1 1 d . .
O3B O 0.37208(17) 1.08200(19) 0.13274(18) 0.0344(6) Uani 1 1 d . .
N1A N 0.02375(18) 1.0453(2) 0.1747(2) 0.0262(6) Uani 1 1 d . .
O5D O -0.23012(16) 0.79848(19) 0.27557(18) 0.0383(6) Uani 1 1 d . .
O2C O 0.09385(17) 0.74367(19) 0.26844(18) 0.0349(6) Uani 1 1 d . .
O6C O 0.27167(17) 0.7620(2) 0.46531(19) 0.0379(6) Uani 1 1 d . .
O6A O 0.24508(17) 1.26916(18) 0.47266(19) 0.0381(6) Uani 1 1 d . .
N1C N 0.16766(19) 0.6482(2) 0.1504(2) 0.0295(6) Uani 1 1 d . .
O3C O 0.32718(17) 0.6567(2) 0.2787(2) 0.0413(6) Uani 1 1 d . .
O3D O -0.16769(19) 0.62034(18) 0.2271(2) 0.0410(6) Uani 1 1 d . .
O5A O 0.21022(18) 1.2542(2) 0.2805(2) 0.0426(6) Uani 1 1 d . .
O5C O 0.12690(18) 0.5689(2) 0.2880(2) 0.0472(7) Uani 1 1 d . .
C1C C 0.0393(2) 0.7083(3) 0.1712(3) 0.0299(8) Uani 1 1 d . .
O4A O -0.14524(18) 1.1616(2) 0.2326(2) 0.0443(7) Uani 1 1 d . .
C1B C 0.3441(2) 0.9102(3) 0.3146(3) 0.0283(8) Uani 1 1 d . .
C2D C 0.0420(2) 0.9152(2) 0.4190(2) 0.0226(7) Uani 1 1 d . .
C2A C 0.0374(2) 0.9640(3) 0.1097(3) 0.0271(7) Uani 1 1 d . .
C6C C 0.2224(2) 0.6065(3) 0.1037(3) 0.0338(8) Uani 1 1 d . .
C1D C 0.0334(2) 0.9713(3) 0.3547(3) 0.0240(7) Uani 1 1 d . .
O4C O 0.38178(19) 0.5863(2) 0.1555(2) 0.0601(9) Uani 1 1 d . .
C11B C 0.3359(3) 0.7918(3) -0.0578(3) 0.0302(8) Uani 1 1 d . .
C6A C -0.0690(2) 1.0505(3) 0.1499(3) 0.0293(8) Uani 1 1 d . .
C6B C 0.4368(2) 1.1652(3) 0.3183(3) 0.0278(8) Uani 1 1 d . .
O4B O 0.4533(2) 1.2649(2) 0.2273(2) 0.0533(8) Uani 1 1 d . .
C6D C -0.0327(2) 0.7432(3) 0.3997(3) 0.0288(8) Uani 1 1 d . .
C2B C 0.4001(2) 1.0328(3) 0.3674(3) 0.0253(7) Uani 1 1 d . .
C3D C 0.1172(2) 0.9566(3) 0.5206(3) 0.0278(7) Uani 1 1 d . .
H3D H 0.169038 1.030190 0.561046 0.033 Uiso 1 1 calc R U
C9B C 0.5122(3) 0.9118(3) 0.0909(3) 0.0364(9) Uani 1 1 d . .
C3B C 0.4376(2) 1.1096(3) 0.4711(3) 0.0329(8) Uani 1 1 d . .
H3B H 0.436832 1.088956 0.522909 0.039 Uiso 1 1 calc R U
C1A C 0.1497(2) 0.9783(3) 0.1600(3) 0.0267(7) Uani 1 1 d . .
C3A C -0.0424(2) 0.8820(3) 0.0130(3) 0.0343(8) Uani 1 1 d . .
H3A H -0.032022 0.824459 -0.032894 0.041 Uiso 1 1 calc R U
C7A C -0.0657(3) 1.1453(3) 0.2402(3) 0.0336(8) Uani 1 1 d . .
C2C C 0.0828(2) 0.6552(3) 0.0974(3) 0.0294(8) Uani 1 1 d . .
C5B C 0.4753(2) 1.2476(3) 0.4212(3) 0.0353(9) Uani 1 1 d . .
H5B H 0.500152 1.321843 0.438696 0.042 Uiso 1 1 calc R U
C4A C -0.1404(3) 0.8875(3) -0.0148(3) 0.0399(9) Uani 1 1 d . .
H4A H -0.197733 0.832669 -0.081069 0.048 Uiso 1 1 calc R U
C10B C 0.4452(3) 0.8349(3) -0.0152(3) 0.0388(9) Uani 1 1 d . .
H10B H 0.476562 0.810633 -0.061208 0.047 Uiso 1 1 calc R U
C5D C 0.0395(3) 0.7786(3) 0.5007(3) 0.0335(8) Uani 1 1 d . .
H5D H 0.038311 0.730555 0.528118 0.040 Uiso 1 1 calc R U
C7B C 0.4214(2) 1.1754(3) 0.2202(3) 0.0340(8) Uani 1 1 d . .
C9A C 0.2737(3) 1.3566(3) 0.3370(4) 0.0474(11) Uani 1 1 d . .
C7D C -0.1151(3) 0.6288(3) 0.3168(3) 0.0389(9) Uani 1 1 d . .
C3C C 0.0474(3) 0.6165(3) -0.0094(3) 0.0341(8) Uani 1 1 d . .
H3C H -0.013127 0.621202 -0.047478 0.041 Uiso 1 1 calc R U
C10D C -0.3919(3) 0.6940(3) 0.1232(3) 0.0444(10) Uani 1 1 d . .
H10D H -0.466497 0.661902 0.097851 0.053 Uiso 1 1 calc R U
C5A C -0.1541(2) 0.9718(3) 0.0533(3) 0.0376(9) Uani 1 1 d . .
H5A H -0.220017 0.975693 0.034491 0.045 Uiso 1 1 calc R U
O4D O -0.1249(2) 0.5549(2) 0.3362(2) 0.0595(8) Uani 1 1 d . .
C4D C 0.1136(3) 0.8868(3) 0.5601(3) 0.0342(8) Uani 1 1 d . .
H4D H 0.163090 0.913308 0.629976 0.041 Uiso 1 1 calc R U
C4C C 0.1015(3) 0.5705(3) -0.0603(3) 0.0403(9) Uani 1 1 d . .
H4C H 0.077519 0.542075 -0.134312 0.048 Uiso 1 1 calc R U
C7C C 0.3185(3) 0.6149(3) 0.1830(4) 0.0413(10) Uani 1 1 d . .
C9D C -0.3307(3) 0.7588(3) 0.2325(3) 0.0417(9) Uani 1 1 d . .
C4B C 0.4767(2) 1.2187(3) 0.4984(3) 0.0377(9) Uani 1 1 d . .
H4B H 0.504576 1.273727 0.570084 0.045 Uiso 1 1 calc R U
C10C C 0.1794(3) 0.6029(4) 0.4631(4) 0.0496(11) Uani 1 1 d . .
H10C H 0.171225 0.570715 0.505510 0.059 Uiso 1 1 calc R U
C11D C -0.3513(3) 0.6739(3) 0.0503(3) 0.0353(9) Uani 1 1 d . .
C12B C 0.2715(3) 0.7010(3) -0.1674(3) 0.0413(9) Uani 1 1 d . .
H12D H 0.238636 0.633600 -0.167026 0.062 Uiso 1 1 calc R U
H12E H 0.316646 0.692344 -0.204240 0.062 Uiso 1 1 calc R U
H12F H 0.216346 0.716546 -0.203820 0.062 Uiso 1 1 calc R U
C9C C 0.1197(3) 0.5376(3) 0.3548(4) 0.0468(11) Uani 1 1 d . .
C11C C 0.2498(3) 0.7112(3) 0.5140(3) 0.0394(9) Uani 1 1 d . .
C12D C -0.4214(3) 0.6235(3) -0.0651(3) 0.0485(11) Uani 1 1 d . .
H12J H -0.406929 0.678611 -0.086523 0.073 Uiso 1 1 calc R U
H12K H -0.495551 0.595331 -0.077311 0.073 Uiso 1 1 calc R U
H12L H -0.407428 0.563571 -0.106681 0.073 Uiso 1 1 calc R U
C5C C 0.1909(3) 0.5660(3) -0.0032(3) 0.0406(9) Uani 1 1 d . .
H5C H 0.229433 0.535709 -0.037003 0.049 Uiso 1 1 calc R U
C12C C 0.3037(3) 0.7784(4) 0.6335(3) 0.0547(12) Uani 1 1 d . .
H12G H 0.355270 0.850762 0.655637 0.082 Uiso 1 1 calc R U
H12H H 0.339903 0.742079 0.661979 0.082 Uiso 1 1 calc R U
H12I H 0.250734 0.785658 0.660253 0.082 Uiso 1 1 calc R U
C10A C 0.3182(3) 1.4138(3) 0.4459(4) 0.0520(11) Uani 1 1 d . .
H10A H 0.362339 1.489529 0.480299 0.062 Uiso 1 1 calc R U
C11A C 0.3036(3) 1.3699(3) 0.5082(3) 0.0461(10) Uani 1 1 d . .
C8B C 0.6295(3) 0.9499(4) 0.1301(4) 0.0582(12) Uani 1 1 d . .
H8BA H 0.662731 1.026590 0.149630 0.087 Uiso 1 1 calc R U
H8BB H 0.645230 0.905823 0.074303 0.087 Uiso 1 1 calc R U
H8BC H 0.657263 0.942328 0.192097 0.087 Uiso 1 1 calc R U
C8D C -0.3804(3) 0.7928(4) 0.3066(4) 0.0721(15) Uani 1 1 d . .
H8DA H -0.337483 0.803549 0.375179 0.108 Uiso 1 1 calc R U
H8DB H -0.451731 0.735854 0.277072 0.108 Uiso 1 1 calc R U
H8DC H -0.384164 0.860985 0.315900 0.108 Uiso 1 1 calc R U
C8C C 0.0401(3) 0.4231(3) 0.3103(4) 0.0680(15) Uani 1 1 d . .
H8CA H -0.029323 0.422113 0.301324 0.102 Uiso 1 1 calc R U
H8CB H 0.061746 0.396630 0.359009 0.102 Uiso 1 1 calc R U
H8CC H 0.036145 0.375805 0.241752 0.102 Uiso 1 1 calc R U
C8A C 0.3002(4) 1.4100(4) 0.2738(4) 0.0672(14) Uani 1 1 d . .
H8AA H 0.355727 1.394752 0.255647 0.101 Uiso 1 1 calc R U
H8AB H 0.324947 1.488890 0.316182 0.101 Uiso 1 1 calc R U
H8AC H 0.236911 1.380656 0.208934 0.101 Uiso 1 1 calc R U
C12A C 0.3597(3) 1.4385(3) 0.6273(3) 0.0717(15) Uani 1 1 d . .
H12A H 0.307709 1.432888 0.656499 0.107 Uiso 1 1 calc R U
H12B H 0.398220 1.514708 0.647849 0.107 Uiso 1 1 calc R U
H12C H 0.409513 1.412446 0.654779 0.107 Uiso 1 1 calc R U
O2D O -0.04394(16) 0.91557(17) 0.26408(17) 0.0289(5) Uani 1 1 d . .

loop_
_atom_site_aniso_label
_atom_site_aniso_U_11
_atom_site_aniso_U_22
_atom_site_aniso_U_33
_atom_site_aniso_U_23
_atom_site_aniso_U_13
_atom_site_aniso_U_12
Fe1B 0.0237(2) 0.0283(3) 0.0247(3) 0.0102(2) 0.0125(2) 0.0082(2)
Fe1D 0.0251(2) 0.0263(3) 0.0245(3) 0.0070(2) 0.0107(2) 0.0046(2)
O1B 0.0355(12) 0.0302(13) 0.0317(14) 0.0173(12) 0.0171(11) 0.0102(11)
Fe1A 0.0241(2) 0.0228(2) 0.0314(3) 0.0121(2) 0.0136(2) 0.00654(19)
O1A 0.0248(11) 0.0331(13) 0.0307(14) 0.0109(11) 0.0149(10) 0.0105(10)
Fe1C 0.0292(2) 0.0300(3) 0.0343(3) 0.0156(2) 0.0151(2) 0.0095(2)
O1D 0.0287(11) 0.0229(12) 0.0298(13) 0.0120(11) 0.0128(10) 0.0053(10)
O5B 0.0233(11) 0.0399(15) 0.0356(15) 0.0116(12) 0.0143(11) 0.0105(11)
N1D 0.0269(13) 0.0201(14) 0.0280(16) 0.0098(12) 0.0168(12) 0.0085(11)
O2B 0.0360(12) 0.0241(12) 0.0288(14) 0.0102(11) 0.0157(11) 0.0085(10)
O2A 0.0232(11) 0.0315(13) 0.0290(14) 0.0091(11) 0.0099(10) 0.0101(10)
O1C 0.0299(12) 0.0344(14) 0.0306(14) 0.0123(11) 0.0165(10) 0.0129(11)
N1B 0.0173(12) 0.0216(14) 0.0234(15) 0.0082(12) 0.0081(11) 0.0043(11)
O3A 0.0337(12) 0.0341(14) 0.0431(16) 0.0222(12) 0.0207(11) 0.0168(11)
O6D 0.0322(12) 0.0392(14) 0.0283(14) 0.0124(12) 0.0140(11) 0.0115(11)
O6B 0.0311(12) 0.0349(14) 0.0275(14) 0.0063(11) 0.0154(11) 0.0113(11)
O3B 0.0331(12) 0.0374(14) 0.0305(14) 0.0183(12) 0.0134(11) 0.0107(11)
N1A 0.0219(12) 0.0323(16) 0.0316(17) 0.0195(14) 0.0162(12) 0.0112(12)
O5D 0.0272(12) 0.0413(15) 0.0258(14) 0.0034(12) 0.0128(10) 0.0059(11)
O2C 0.0321(12) 0.0436(15) 0.0261(14) 0.0122(12) 0.0161(11) 0.0164(11)
O6C 0.0375(13) 0.0425(15) 0.0355(15) 0.0238(13) 0.0178(11) 0.0115(12)
O6A 0.0303(12) 0.0255(13) 0.0385(15) 0.0082(12) 0.0116(11) 0.0004(10)
N1C 0.0268(13) 0.0213(14) 0.0311(17) 0.0071(13) 0.0155(12) 0.0041(12)
O3C 0.0327(13) 0.0343(14) 0.0477(18) 0.0148(13) 0.0144(12) 0.0138(11)
O3D 0.0459(14) 0.0227(13) 0.0359(16) 0.0070(12) 0.0180(12) 0.0015(11)
O5A 0.0447(14) 0.0352(15) 0.0505(17) 0.0225(13) 0.0297(13) 0.0101(12)
O5C 0.0408(14) 0.0374(15) 0.0544(18) 0.0240(14) 0.0163(13) 0.0079(12)
C1C 0.0297(17) 0.0225(17) 0.033(2) 0.0109(16) 0.0165(16) 0.0061(14)
O4A 0.0400(14) 0.0572(17) 0.0613(19) 0.0380(15) 0.0323(13) 0.0315(13)
C1B 0.0250(15) 0.0328(19) 0.034(2) 0.0190(17) 0.0154(15) 0.0158(15)
C2D 0.0235(14) 0.0216(16) 0.0252(18) 0.0098(14) 0.0162(13) 0.0102(13)
C2A 0.0255(15) 0.0285(18) 0.027(2) 0.0160(16) 0.0132(14) 0.0066(14)
C6C 0.0290(17) 0.0189(17) 0.041(2) 0.0059(16) 0.0186(16) 0.0032(14)
C1D 0.0243(15) 0.0239(17) 0.0285(19) 0.0128(15) 0.0168(14) 0.0115(14)
O4C 0.0350(14) 0.0475(18) 0.076(2) 0.0099(16) 0.0260(15) 0.0173(13)
C11B 0.0398(19) 0.0285(18) 0.031(2) 0.0170(16) 0.0225(16) 0.0163(16)
C6A 0.0267(16) 0.043(2) 0.037(2) 0.0300(18) 0.0211(15) 0.0175(15)
C6B 0.0195(14) 0.0280(18) 0.030(2) 0.0127(16) 0.0100(14) 0.0068(14)
O4B 0.0593(17) 0.0371(16) 0.062(2) 0.0325(15) 0.0211(15) 0.0119(14)
C6D 0.0378(18) 0.0246(17) 0.033(2) 0.0154(16) 0.0242(16) 0.0144(15)
C2B 0.0176(14) 0.0319(18) 0.0267(19) 0.0144(16) 0.0112(13) 0.0099(13)
C3D 0.0278(16) 0.0264(18) 0.0242(19) 0.0091(15) 0.0115(14) 0.0100(14)
C9B 0.0335(18) 0.033(2) 0.048(3) 0.0189(19) 0.0258(18) 0.0145(16)
C3B 0.0293(17) 0.038(2) 0.027(2) 0.0146(17) 0.0089(15) 0.0132(16)
C1A 0.0214(15) 0.0274(18) 0.033(2) 0.0156(16) 0.0160(15) 0.0075(14)
C3A 0.0293(17) 0.043(2) 0.028(2) 0.0173(18) 0.0164(15) 0.0090(16)
C7A 0.0352(18) 0.039(2) 0.050(2) 0.0326(19) 0.0294(18) 0.0200(17)
C2C 0.0298(16) 0.0248(17) 0.030(2) 0.0117(16) 0.0157(15) 0.0075(14)
C5B 0.0248(16) 0.0227(18) 0.041(2) 0.0068(17) 0.0104(16) 0.0049(14)
C4A 0.0269(17) 0.053(2) 0.031(2) 0.023(2) 0.0095(15) 0.0062(17)
C10B 0.0380(19) 0.042(2) 0.040(2) 0.0171(19) 0.0267(18) 0.0180(18)
C5D 0.047(2) 0.038(2) 0.034(2) 0.0231(18) 0.0264(17) 0.0270(18)
C7B 0.0267(16) 0.032(2) 0.044(2) 0.0226(19) 0.0143(16) 0.0105(16)
C9A 0.041(2) 0.040(2) 0.087(4) 0.040(2) 0.044(2) 0.0226(19)
C7D 0.047(2) 0.0245(19) 0.041(2) 0.0111(18) 0.0258(19) 0.0106(17)
C3C 0.0333(18) 0.0288(19) 0.032(2) 0.0129(17) 0.0163(16) 0.0045(15)
C10D 0.0235(17) 0.050(2) 0.039(2) 0.014(2) 0.0110(17) 0.0030(17)
C5A 0.0248(16) 0.061(3) 0.039(2) 0.032(2) 0.0188(16) 0.0185(17)
O4D 0.077(2) 0.0255(14) 0.067(2) 0.0252(15) 0.0269(17) 0.0119(14)
C4D 0.0381(18) 0.036(2) 0.025(2) 0.0119(17) 0.0131(15) 0.0174(17)
C4C 0.044(2) 0.034(2) 0.032(2) 0.0091(18) 0.0225(18) 0.0057(17)
C7C 0.0305(18) 0.0226(19) 0.059(3) 0.0113(19) 0.0217(19) 0.0064(16)
C9D 0.0301(18) 0.044(2) 0.035(2) 0.0112(19) 0.0177(17) 0.0047(17)
C4B 0.0307(18) 0.036(2) 0.027(2) 0.0042(17) 0.0094(15) 0.0092(16)
C10C 0.050(2) 0.060(3) 0.070(3) 0.051(3) 0.035(2) 0.028(2)
C11D 0.0327(18) 0.033(2) 0.030(2) 0.0105(17) 0.0100(16) 0.0113(16)
C12B 0.053(2) 0.037(2) 0.029(2) 0.0121(18) 0.0194(18) 0.0190(18)
C9C 0.035(2) 0.040(2) 0.076(3) 0.035(2) 0.026(2) 0.0199(18)
C11C 0.0346(18) 0.061(3) 0.049(3) 0.038(2) 0.0275(18) 0.0292(19)
C12D 0.045(2) 0.054(3) 0.031(2) 0.012(2) 0.0074(17) 0.023(2)
C5C 0.0374(19) 0.0266(19) 0.041(2) 0.0014(17) 0.0274(18) 0.0032(16)
C12C 0.050(2) 0.087(3) 0.052(3) 0.044(3) 0.034(2) 0.035(2)
C10A 0.045(2) 0.024(2) 0.071(3) 0.015(2) 0.028(2) 0.0027(18)
C11A 0.0351(19) 0.029(2) 0.055(3) 0.009(2) 0.0186(19) 0.0061(17)
C8B 0.032(2) 0.058(3) 0.069(3) 0.017(2) 0.028(2) 0.015(2)
C8D 0.033(2) 0.097(4) 0.047(3) 0.010(3) 0.027(2) 0.004(2)
C8C 0.052(2) 0.045(3) 0.112(4) 0.052(3) 0.030(3) 0.014(2)
C8A 0.081(3) 0.056(3) 0.107(4) 0.058(3) 0.067(3) 0.034(3)
C12A 0.058(3) 0.039(3) 0.055(3) -0.004(2) 0.015(2) -0.012(2)
O2D 0.0268(11) 0.0277(12) 0.0246(13) 0.0121(11) 0.0081(10) 0.0062(10)

loop_
_atom_type_symbol
_atom_type_description
_atom_type_scat_dispersion_real
_atom_type_scat_dispersion_imag
_atom_type_scat_source
C C 0.0033 0.0016 'International Tables Vol C Tables 4.2.6.8 and 6.1.1.4'
H H 0.0000 0.0000 'International Tables Vol C Tables 4.2.6.8 and 6.1.1.4'
Fe Fe 0.3463 0.8444 'International Tables Vol C Tables 4.2.6.8 and 6.1.1.4'
N N 0.0061 0.0033 'International Tables Vol C Tables 4.2.6.8 and 6.1.1.4'
O O 0.0106 0.0060 'International Tables Vol C Tables 4.2.6.8 and 6.1.1.4'

loop_
_geom_angle_atom_site_label_1
_geom_angle_atom_site_label_2
_geom_angle_atom_site_label_3
_geom_angle
O6B Fe1B O5B 88.27(10)
O6B Fe1B O3B 107.29(10)
O5B Fe1B O3B 91.51(10)
O6B Fe1B O1A 87.97(9)
O5B Fe1B O1A 175.58(10)
O3B Fe1B O1A 91.82(9)
O6B Fe1B O2B 101.62(10)
O5B Fe1B O2B 91.71(10)
O3B Fe1B O2B 150.99(10)
O1A Fe1B O2B 86.78(9)
O6B Fe1B N1B 173.91(10)
O5B Fe1B N1B 86.80(10)
O3B Fe1B N1B 76.43(10)
O1A Fe1B N1B 96.81(9)
O2B Fe1B N1B 74.97(10)
O6D Fe1D O5D 87.24(10)
O6D Fe1D O3D 103.23(10)
O5D Fe1D O3D 93.63(11)
O6D Fe1D O1C 88.91(9)
O5D Fe1D O1C 173.56(10)
O3D Fe1D O1C 92.27(10)
O6D Fe1D N1D 172.91(10)
O5D Fe1D N1D 85.72(10)
O3D Fe1D N1D 76.49(10)
O1C Fe1D N1D 98.18(9)
O6D Fe1D O2D 105.97(9)
O5D Fe1D O2D 89.72(9)
O3D Fe1D O2D 150.74(9)
O1C Fe1D O2D 86.39(9)
N1D Fe1D O2D 74.78(9)
C1B O1B Fe1C 126.7(2)
O6A Fe1A O3A 99.41(10)
O6A Fe1A O5A 87.56(10)
O3A Fe1A O5A 94.48(10)
O6A Fe1A O1D 84.48(9)
O3A Fe1A O1D 95.62(9)
O5A Fe1A O1D 168.03(9)
O6A Fe1A N1A 175.62(10)
O3A Fe1A N1A 76.29(10)
O5A Fe1A N1A 91.92(10)
O1D Fe1A N1A 96.69(9)
O6A Fe1A O2A 110.58(9)
O3A Fe1A O2A 150.01(9)
O5A Fe1A O2A 86.60(10)
O1D Fe1A O2A 87.84(9)
N1A Fe1A O2A 73.72(9)
C1A O1A Fe1B 127.6(2)
O6C Fe1C O3C 104.19(11)
O6C Fe1C O5C 87.49(11)
O3C Fe1C O5C 94.51(11)
O6C Fe1C O1B 82.11(10)
O3C Fe1C O1B 92.76(10)
O5C Fe1C O1B 168.52(11)
O6C Fe1C O2C 105.90(10)
O3C Fe1C O2C 149.85(11)
O5C Fe1C O2C 88.68(10)
O1B Fe1C O2C 89.49(9)
O6C Fe1C N1C 177.05(10)
O3C Fe1C N1C 76.34(11)
O5C Fe1C N1C 89.58(11)
O1B Fe1C N1C 100.78(10)
O2C Fe1C N1C 73.71(10)
C1D O1D Fe1A 131.4(2)
C9B O5B Fe1B 127.6(2)
C6D N1D C2D 122.6(3)
C6D N1D Fe1D 117.8(2)
C2D N1D Fe1D 119.5(2)
C1B O2B Fe1B 118.8(2)
C1A O2A Fe1A 120.39(19)
C1C O1C Fe1D 127.5(2)
C6B N1B C2B 122.3(3)
C6B N1B Fe1B 117.9(2)
C2B N1B Fe1B 119.5(2)
C7A O3A Fe1A 121.3(2)
C11D O6D Fe1D 128.3(2)
C11B O6B Fe1B 130.4(2)
C7B O3B Fe1B 120.3(2)
C6A N1A C2A 121.7(3)
C6A N1A Fe1A 117.2(2)
C2A N1A Fe1A 120.6(2)
C9D O5D Fe1D 127.2(2)
C1C O2C Fe1C 119.9(2)
C11C O6C Fe1C 130.7(3)
C11A O6A Fe1A 128.6(3)
C6C N1C C2C 122.1(3)
C6C N1C Fe1C 117.3(2)
C2C N1C Fe1C 120.5(2)
C7C O3C Fe1C 120.9(2)
C7D O3D Fe1D 120.4(2)
C9A O5A Fe1A 127.8(3)
C9C O5C Fe1C 129.0(3)
O1C C1C O2C 125.0(3)
O1C C1C C2C 119.5(3)
O2C C1C C2C 115.5(3)
O1B C1B O2B 125.4(3)
O1B C1B C2B 118.4(3)
O2B C1B C2B 116.2(3)
N1D C2D C3D 120.7(3)
N1D C2D C1D 111.3(3)
C3D C2D C1D 127.8(3)
N1A C2A C3A 122.1(3)
N1A C2A C1A 109.8(3)
C3A C2A C1A 128.1(3)
N1C C6C C5C 120.4(3)
N1C C6C C7C 111.2(3)
C5C C6C C7C 128.4(3)
O1D C1D O2D 126.7(3)
O1D C1D C2D 118.0(3)
O2D C1D C2D 115.3(3)
O6B C11B C10B 123.2(3)
O6B C11B C12B 116.4(3)
C10B C11B C12B 120.3(3)
N1A C6A C5A 120.3(3)
N1A C6A C7A 111.1(3)
C5A C6A C7A 128.5(3)
N1B C6B C5B 120.4(3)
N1B C6B C7B 111.7(3)
C5B C6B C7B 127.8(3)
N1D C6D C5D 120.1(3)
N1D C6D C7D 111.8(3)
C5D C6D C7D 128.0(3)
N1B C2B C3B 120.8(3)
N1B C2B C1B 109.9(3)
C3B C2B C1B 129.1(3)
C4D C3D C2D 117.2(3)
C4D C3D H3D 121.4
C2D C3D H3D 121.4
O5B C9B C10B 124.4(3)
O5B C9B C8B 115.5(3)
C10B C9B C8B 120.2(4)
C2B C3B C4B 118.1(3)
C2B C3B H3B 120.9
C4B C3B H3B 120.9
O1A C1A O2A 126.2(3)
O1A C1A C2A 118.9(3)
O2A C1A C2A 114.8(3)
C2A C3A C4A 116.8(4)
C2A C3A H3A 121.6
C4A C3A H3A 121.6
O4A C7A O3A 125.8(4)
O4A C7A C6A 120.4(3)
O3A C7A C6A 113.8(3)
N1C C2C C3C 120.4(3)
N1C C2C C1C 110.0(3)
C3C C2C C1C 129.6(3)
C6B C5B C4B 118.0(3)
C6B C5B H5B 121.0
C4B C5B H5B 121.0
C5A C4A C3A 120.8(3)
C5A C4A H4A 119.6
C3A C4A H4A 119.6
C11B C10B C9B 124.3(3)
C11B C10B H10B 117.8
C9B C10B H10B 117.8
C6D C5D C4D 117.6(3)
C6D C5D H5D 121.2
C4D C5D H5D 121.2
O4B C7B O3B 125.8(3)
O4B C7B C6B 120.7(3)
O3B C7B C6B 113.5(3)
O5A C9A C10A 123.7(4)
O5A C9A C8A 114.5(4)
C10A C9A C8A 121.7(4)
O4D C7D O3D 126.4(3)
O4D C7D C6D 120.0(3)
O3D C7D C6D 113.5(3)
C2C C3C C4C 118.8(3)
C2C C3C H3C 120.6
C4C C3C H3C 120.6
C11D C10D C9D 124.4(3)
C11D C10D H10D 117.8
C9D C10D H10D 117.8
C4A C5A C6A 118.3(3)
C4A C5A H5A 120.8
C6A C5A H5A 120.8
C3D C4D C5D 121.7(3)
C3D C4D H4D 119.1
C5D C4D H4D 119.1
C3C C4C C5C 119.9(4)
C3C C4C H4C 120.0
C5C C4C H4C 120.0
O4C C7C O3C 125.3(4)
O4C C7C C6C 120.5(4)
O3C C7C C6C 114.2(3)
O5D C9D C10D 123.1(4)
O5D C9D C8D 115.5(3)
C10D C9D C8D 121.3(3)
C3B C4B C5B 120.3(3)
C3B C4B H4B 119.8
C5B C4B H4B 119.8
C11C C10C C9C 124.8(4)
C11C C10C H10C 117.6
C9C C10C H10C 117.6
O6D C11D C10D 123.8(3)
O6D C11D C12D 115.4(3)
C10D C11D C12D 120.8(3)
C11B C12B H12D 109.5
C11B C12B H12E 109.5
H12D C12B H12E 109.5
C11B C12B H12F 109.5
H12D C12B H12F 109.5
H12E C12B H12F 109.5
O5C C9C C10C 124.1(4)
O5C C9C C8C 116.7(4)
C10C C9C C8C 119.3(4)
O6C C11C C10C 123.4(4)
O6C C11C C12C 115.8(4)
C10C C11C C12C 120.7(4)
C11D C12D H12J 109.5
C11D C12D H12K 109.5
H12J C12D H12K 109.5
C11D C12D H12L 109.5
H12J C12D H12L 109.5
H12K C12D H12L 109.5
C6C C5C C4C 118.5(3)
C6C C5C H5C 120.8
C4C C5C H5C 120.8
C11C C12C H12G 109.5
C11C C12C H12H 109.5
H12G C12C H12H 109.5
C11C C12C H12I 109.5
H12G C12C H12I 109.5
H12H C12C H12I 109.5
C11A C10A C9A 125.1(4)
C11A C10A H10A 117.5
C9A C10A H10A 117.5
O6A C11A C10A 124.3(4)
O6A C11A C12A 114.6(4)
C10A C11A C12A 121.1(4)
C9B C8B H8BA 109.5
C9B C8B H8BB 109.5
H8BA C8B H8BB 109.5
C9B C8B H8BC 109.5
H8BA C8B H8BC 109.5
H8BB C8B H8BC 109.5
C9D C8D H8DA 109.5
C9D C8D H8DB 109.5
H8DA C8D H8DB 109.5
C9D C8D H8DC 109.5
H8DA C8D H8DC 109.5
H8DB C8D H8DC 109.5
C9C C8C H8CA 109.5
C9C C8C H8CB 109.5
H8CA C8C H8CB 109.5
C9C C8C H8CC 109.5
H8CA C8C H8CC 109.5
H8CB C8C H8CC 109.5
C9A C8A H8AA 109.5
C9A C8A H8AB 109.5
H8AA C8A H8AB 109.5
C9A C8A H8AC 109.5
H8AA C8A H8AC 109.5
H8AB C8A H8AC 109.5
C11A C12A H12A 109.5
C11A C12A H12B 109.5
H12A C12A H12B 109.5
C11A C12A H12C 109.5
H12A C12A H12C 109.5
H12B C12A H12C 109.5
C1D O2D Fe1D 118.84(19)

loop_
_geom_bond_atom_site_label_1
_geom_bond_atom_site_label_2
_geom_bond_distance
Fe1B O6B 1.929(2)
Fe1B O5B 1.993(2)
Fe1B O3B 2.009(2)
Fe1B O1A 2.060(2)
Fe1B O2B 2.073(2)
Fe1B N1B 2.081(3)
Fe1D O6D 1.945(2)
Fe1D O5D 1.987(2)
Fe1D O3D 2.003(2)
Fe1D O1C 2.060(2)
Fe1D N1D 2.076(3)
Fe1D O2D 2.099(2)
O1B C1B 1.258(4)
O1B Fe1C 2.048(2)
Fe1A O6A 1.957(2)
Fe1A O3A 1.978(2)
Fe1A O5A 1.993(2)
Fe1A O1D 2.029(2)
Fe1A N1A 2.090(3)
Fe1A O2A 2.096(2)
O1A C1A 1.258(4)
Fe1C O6C 1.958(2)
Fe1C O3C 1.987(3)
Fe1C O5C 1.991(3)
Fe1C O2C 2.094(2)
Fe1C N1C 2.098(3)
O1D C1D 1.250(3)
O5B C9B 1.272(4)
N1D C6D 1.328(4)
N1D C2D 1.329(4)
O2B C1B 1.261(4)
O2A C1A 1.264(4)
O1C C1C 1.261(4)
N1B C6B 1.326(4)
N1B C2B 1.334(4)
O3A C7A 1.290(4)
O6D C11D 1.294(4)
O6B C11B 1.289(4)
O3B C7B 1.302(4)
N1A C6A 1.333(4)
N1A C2A 1.335(4)
O5D C9D 1.276(4)
O2C C1C 1.271(4)
O6C C11C 1.281(4)
O6A C11A 1.286(4)
N1C C6C 1.329(4)
N1C C2C 1.333(4)
O3C C7C 1.295(5)
O3D C7D 1.305(4)
O5A C9A 1.291(4)
O5C C9C 1.285(5)
C1C C2C 1.506(5)
O4A C7A 1.233(4)
C1B C2B 1.511(4)
C2D C3D 1.389(4)
C2D C1D 1.507(4)
C2A C3A 1.373(4)
C2A C1A 1.518(4)
C6C C5C 1.378(5)
C6C C7C 1.514(5)
C1D O2D 1.267(3)
O4C C7C 1.223(4)
C11B C10B 1.386(4)
C11B C12B 1.474(5)
C6A C5A 1.389(5)
C6A C7A 1.513(5)
C6B C5B 1.382(5)
C6B C7B 1.520(5)
O4B C7B 1.222(4)
C6D C5D 1.387(4)
C6D C7D 1.511(5)
C2B C3B 1.369(5)
C3D C4D 1.375(5)
C3D H3D 0.9500
C9B C10B 1.397(5)
C9B C8B 1.500(5)
C3B C4B 1.390(5)
C3B H3B 0.9500
C3A C4A 1.410(5)
C3A H3A 0.9500
C2C C3C 1.374(5)
C5B C4B 1.394(5)
C5B H5B 0.9500
C4A C5A 1.383(5)
C4A H4A 0.9500
C10B H10B 0.9500
C5D C4D 1.389(5)
C5D H5D 0.9500
C9A C10A 1.379(6)
C9A C8A 1.521(6)
C7D O4D 1.217(4)
C3C C4C 1.382(5)
C3C H3C 0.9500
C10D C11D 1.370(5)
C10D C9D 1.399(5)
C10D H10D 0.9500
C5A H5A 0.9500
C4D H4D 0.9500
C4C C5C 1.388(5)
C4C H4C 0.9500
C9D C8D 1.504(6)
C4B H4B 0.9500
C10C C11C 1.382(5)
C10C C9C 1.385(6)
C10C H10C 0.9500
C11D C12D 1.503(5)
C12B H12D 0.9800
C12B H12E 0.9800
C12B H12F 0.9800
C9C C8C 1.505(5)
C11C C12C 1.515(6)
C12D H12J 0.9800
C12D H12K 0.9800
C12D H12L 0.9800
C5C H5C 0.9500
C12C H12G 0.9800
C12C H12H 0.9800
C12C H12I 0.9800
C10A C11A 1.370(6)
C10A H10A 0.9500
C11A C12A 1.511(6)
C8B H8BA 0.9800
C8B H8BB 0.9800
C8B H8BC 0.9800
C8D H8DA 0.9800
C8D H8DB 0.9800
C8D H8DC 0.9800
C8C H8CA 0.9800
C8C H8CB 0.9800
C8C H8CC 0.9800
C8A H8AA 0.9800
C8A H8AB 0.9800
C8A H8AC 0.9800
C12A H12A 0.9800
C12A H12B 0.9800
C12A H12C 0.9800

loop_
_geom_hbond_atom_site_label_D
_geom_hbond_atom_site_label_H
_geom_hbond_atom_site_label_A
_geom_hbond_distance_DH
_geom_hbond_distance_HA
_geom_hbond_distance_DA
_geom_hbond_angle_DHA
_geom_hbond_site_symmetry_A
_geom_hbond_publ_flag
C8B H8BA O4A 0.98 2.54 3.2779(2) 132 1_655 yes
C3D H3D O5D 0.95 2.46 3.2591(2) 142 2_576 yes
C4B H4B O3C 0.95 2.46 3.1603(2) 131 2_676 yes
C8D H8DB O4C 0.98 2.37 3.3124(2) 162 1_455 yes
C5A H5A O3B 0.95 2.51 3.2647(2) 137 2_575 yes
C5C H5C O3D 0.95 2.60 3.3000(2) 131 2_565 yes
C8C H8CB O3A 0.98 2.56 3.2807(2) 130 1_545 yes
C12B H12D O4D 0.98 2.58 3.2315(2) 124 2_565 yes
C12B H12F O4A 0.98 2.42 3.3276(2) 153 2_575 yes
C12C H12I O4A 0.98 2.59 3.5526(2) 168 2_576 yes
C12D H12J O4B 0.98 2.57 3.4551(2) 150 2_575 yes
C12D H12L O4C 0.98 2.22 3.1513(2) 159 2_565 yes

loop_
_geom_torsion_atom_site_label_1
_geom_torsion_atom_site_label_2
_geom_torsion_atom_site_label_3
_geom_torsion_atom_site_label_4
_geom_torsion
Fe1D O1C C1C O2C -13.1(5)
Fe1D O1C C1C C2C 166.3(2)
Fe1C O2C C1C O1C 172.6(2)
Fe1C O2C C1C C2C -6.8(4)
Fe1C O1B C1B O2B -9.9(5)
Fe1C O1B C1B C2B 167.56(18)
Fe1B O2B C1B O1B 167.9(2)
Fe1B O2B C1B C2B -9.6(3)
C6D N1D C2D C3D -2.3(5)
Fe1D N1D C2D C3D -178.2(2)
C6D N1D C2D C1D 173.9(3)
Fe1D N1D C2D C1D -2.0(3)
C6A N1A C2A C3A 1.2(5)
Fe1A N1A C2A C3A 172.6(2)
C6A N1A C2A C1A -178.6(3)
Fe1A N1A C2A C1A -7.2(3)
C2C N1C C6C C5C -1.7(5)
Fe1C N1C C6C C5C -178.7(2)
C2C N1C C6C C7C 176.4(3)
Fe1C N1C C6C C7C -0.6(3)
Fe1A O1D C1D O2D -13.9(5)
Fe1A O1D C1D C2D 164.8(2)
N1D C2D C1D O1D -173.8(3)
C3D C2D C1D O1D 2.0(5)
N1D C2D C1D O2D 5.0(4)
C3D C2D C1D O2D -179.1(3)
Fe1B O6B C11B C10B 2.9(5)
Fe1B O6B C11B C12B -178.5(2)
C2A N1A C6A C5A -1.7(5)
Fe1A N1A C6A C5A -173.4(2)
C2A N1A C6A C7A 175.4(3)
Fe1A N1A C6A C7A 3.8(3)
C2B N1B C6B C5B 2.6(4)
Fe1B N1B C6B C5B 175.8(2)
C2B N1B C6B C7B -174.3(3)
Fe1B N1B C6B C7B -1.2(3)
C2D N1D C6D C5D 2.6(5)
Fe1D N1D C6D C5D 178.5(2)
C2D N1D C6D C7D -173.9(3)
Fe1D N1D C6D C7D 2.1(4)
C6B N1B C2B C3B -3.1(4)
Fe1B N1B C2B C3B -176.1(2)
C6B N1B C2B C1B 172.4(2)
Fe1B N1B C2B C1B -0.7(3)
O1B C1B C2B N1B -171.1(3)
O2B C1B C2B N1B 6.6(4)
O1B C1B C2B C3B 3.8(5)
O2B C1B C2B C3B -178.5(3)
N1D C2D C3D C4D 0.3(5)
C1D C2D C3D C4D -175.2(3)
Fe1B O5B C9B C10B -11.4(5)
Fe1B O5B C9B C8B 169.4(3)
N1B C2B C3B C4B 1.0(5)
C1B C2B C3B C4B -173.4(3)
Fe1B O1A C1A O2A -14.5(5)
Fe1B O1A C1A C2A 163.6(2)
Fe1A O2A C1A O1A 171.6(3)
Fe1A O2A C1A C2A -6.6(4)
N1A C2A C1A O1A -169.7(3)
C3A C2A C1A O1A 10.6(5)
N1A C2A C1A O2A 8.7(4)
C3A C2A C1A O2A -171.1(3)
N1A C2A C3A C4A -0.2(5)
C1A C2A C3A C4A 179.5(3)
Fe1A O3A C7A O4A 173.9(3)
Fe1A O3A C7A C6A -4.9(4)
N1A C6A C7A O4A -178.4(3)
C5A C6A C7A O4A -1.6(5)
N1A C6A C7A O3A 0.4(4)
C5A C6A C7A O3A 177.3(3)
C6C N1C C2C C3C 1.5(5)
Fe1C N1C C2C C3C 178.5(2)
C6C N1C C2C C1C -178.5(3)
Fe1C N1C C2C C1C -1.6(3)
O1C C1C C2C N1C -174.1(3)
O2C C1C C2C N1C 5.3(4)
O1C C1C C2C C3C 5.8(5)
O2C C1C C2C C3C -174.8(3)
N1B C6B C5B C4B -0.2(5)
C7B C6B C5B C4B 176.2(3)
C2A C3A C4A C5A -0.2(5)
O6B C11B C10B C9B 6.4(6)
C12B C11B C10B C9B -172.2(3)
O5B C9B C10B C11B -1.7(6)
C8B C9B C10B C11B 177.4(4)
N1D C6D C5D C4D -0.8(5)
C7D C6D C5D C4D 175.0(3)
Fe1B O3B C7B O4B 174.8(3)
Fe1B O3B C7B C6B -5.7(4)
N1B C6B C7B O4B -176.2(3)
C5B C6B C7B O4B 7.2(5)
N1B C6B C7B O3B 4.2(4)
C5B C6B C7B O3B -172.4(3)
Fe1A O5A C9A C10A 10.7(5)
Fe1A O5A C9A C8A -171.8(2)
Fe1D O3D C7D O4D -179.2(3)
Fe1D O3D C7D C6D -1.5(4)
N1D C6D C7D O4D 177.4(3)
C5D C6D C7D O4D 1.3(6)
N1D C6D C7D O3D -0.4(4)
C5D C6D C7D O3D -176.5(3)
N1C C2C C3C C4C -0.1(5)
C1C C2C C3C C4C -180.0(3)
C3A C4A C5A C6A -0.3(5)
N1A C6A C5A C4A 1.2(5)
C7A C6A C5A C4A -175.3(3)
C2D C3D C4D C5D 1.4(5)
C6D C5D C4D C3D -1.1(5)
C2C C3C C4C C5C -1.2(5)
Fe1C O3C C7C O4C 174.9(3)
Fe1C O3C C7C C6C -3.0(4)
N1C C6C C7C O4C -175.8(3)
C5C C6C C7C O4C 2.1(6)
N1C C6C C7C O3C 2.2(4)
C5C C6C C7C O3C -179.9(3)
Fe1D O5D C9D C10D -16.9(5)
Fe1D O5D C9D C8D 167.4(3)
C11D C10D C9D O5D -5.9(6)
C11D C10D C9D C8D 169.6(4)
C2B C3B C4B C5B 1.3(5)
C6B C5B C4B C3B -1.7(5)
Fe1D O6D C11D C10D 9.2(5)
Fe1D O6D C11D C12D -173.3(2)
C9D C10D C11D O6D 10.2(6)
C9D C10D C11D C12D -167.1(4)
Fe1C O5C C9C C10C 2.8(6)
Fe1C O5C C9C C8C -177.8(3)
C11C C10C C9C O5C 3.7(6)
C11C C10C C9C C8C -175.6(4)
Fe1C O6C C11C C10C -3.1(5)
Fe1C O6C C11C C12C 178.9(2)
C9C C10C C11C O6C -3.7(6)
C9C C10C C11C C12C 174.2(4)
N1C C6C C5C C4C 0.4(5)
C7C C6C C5C C4C -177.3(3)
C3C C4C C5C C6C 1.0(5)
O5A C9A C10A C11A 1.8(7)
C8A C9A C10A C11A -175.6(4)
Fe1A O6A C11A C10A -12.9(6)
Fe1A O6A C11A C12A 168.8(3)
C9A C10A C11A O6A -0.9(7)
C9A C10A C11A C12A 177.3(4)
O1D C1D O2D Fe1D 172.9(2)
C2D C1D O2D Fe1D -5.8(3)

_cod_database_fobs_code 2108259
